data_4335155
loop_
_publ_author_name
'Chhatra B. Khadka'
'Bahareh Khalili Najafabadi'
'Mahdi Hesari'
'Mark S. Workentin'
'John F. Corrigan'

_publ_contact_author_address
;Dept of Chemistry
The University of Western Ontario
London ON
N6A 5B7
;
_publ_contact_author_email corrigan@uwo.ca
_publ_contact_author_name 'John Corrigan'
_publ_contact_author_phone '519 661 2111'
_publ_section_title
;
 Copper Chalcogenide Clusters Stabilized with Ferrocene-Based Diphosphine
 Ligands
;
_journal_name_full 'Inorganic Chemistry'
_journal_page_first 6798
_journal_page_last 6805
_journal_paper_doi 10.1021/ic3021854
_journal_volume 52
_journal_year 2013
_chemical_formula_sum 'C172 H184 Cu12 Fe4 O9 P8 Te8'
_chemical_formula_weight 4649.63
_chemical_name_systematic
; 
 ? 
;
_space_group_IT_number 15
_symmetry_cell_setting monoclinic
_symmetry_space_group_name_Hall '-C 2yc'
_symmetry_space_group_name_H-M 'C 1 2/c 1'
_atom_sites_solution_hydrogens geom
_atom_sites_solution_primary direct
_atom_sites_solution_secondary difmap
_audit_creation_method SHELXL-97
_cell_angle_alpha 90.00
_cell_angle_beta 101.85(3)
_cell_angle_gamma 90.00
_cell_formula_units_Z 4
_cell_length_a 30.448(6)
_cell_length_b 16.561(3)
_cell_length_c 35.833(7)
_cell_measurement_reflns_used 18399
_cell_measurement_temperature 150(2)
_cell_measurement_theta_max 27.48
_cell_measurement_theta_min 2.04
_cell_volume 17684(6)
_computing_cell_refinement 'Bruker XSCANS'
_computing_data_collection 'Bruker XSCANS'
_computing_data_reduction 'Bruker SHELXTL'
_computing_molecular_graphics 'Bruker SHELXTL'
_computing_publication_material 'Bruker SHELXTL'
_computing_structure_refinement 'SHELXL-97 (Sheldrick, 2008)'
_computing_structure_solution 'SHELXS-97 (Sheldrick, 2008)'
_diffrn_ambient_temperature 150(2)
_diffrn_measured_fraction_theta_full 0.998
_diffrn_measured_fraction_theta_max 0.998
_diffrn_measurement_device_type 'Enraf-Nonius Kappa CCD'
_diffrn_measurement_method '\w scans'
_diffrn_radiation_monochromator graphite
_diffrn_radiation_source 'fine-focus sealed tube'
_diffrn_radiation_type MoK\a
_diffrn_radiation_wavelength 0.71073
_diffrn_reflns_av_R_equivalents 0.11
_diffrn_reflns_av_sigmaI/netI 0.0384
_diffrn_reflns_limit_h_max 36
_diffrn_reflns_limit_h_min 0
_diffrn_reflns_limit_k_max 19
_diffrn_reflns_limit_k_min 0
_diffrn_reflns_limit_l_max 41
_diffrn_reflns_limit_l_min -42
_diffrn_reflns_number 106455
_diffrn_reflns_theta_full 25.00
_diffrn_reflns_theta_max 25.00
_diffrn_reflns_theta_min 1.16
_exptl_absorpt_coefficient_mu 3.146
_exptl_absorpt_correction_T_max 0.6169
_exptl_absorpt_correction_T_min 0.4952
_exptl_absorpt_correction_type multi-scan
_exptl_crystal_colour brown
_exptl_crystal_density_diffrn 1.746
_exptl_crystal_description block
_exptl_crystal_F_000 9104
_exptl_crystal_size_max 0.26
_exptl_crystal_size_mid 0.19
_exptl_crystal_size_min 0.17
_refine_diff_density_max 2.554
_refine_diff_density_min -3.539
_refine_diff_density_rms 0.666
_refine_ls_extinction_method none
_refine_ls_goodness_of_fit_ref 1.211
_refine_ls_hydrogen_treatment constr
_refine_ls_matrix_type full
_refine_ls_number_parameters 757
_refine_ls_number_reflns 15563
_refine_ls_number_restraints 150
_refine_ls_restrained_S_all 1.206
_refine_ls_R_factor_all 0.1137
_refine_ls_R_factor_gt 0.0896
_refine_ls_shift/su_max 0.001
_refine_ls_shift/su_mean 0.000
_refine_ls_structure_factor_coef Fsqd
_refine_ls_weighting_details 'calc w=1/[\s^2^(Fo^2^)+(0.1095P)^2^+1031.3444P] where P=(Fo^2^+2Fc^2^)/3'
_refine_ls_weighting_scheme calc
_refine_ls_wR_factor_gt 0.2670
_refine_ls_wR_factor_ref 0.2831
_reflns_number_gt 12333
_reflns_number_total 15563
_reflns_threshold_expression >2sigma(I)
_cod_data_source_file ic3021854_si_002_5.cif
_cod_data_source_block n12077
_cod_database_code 4335155

loop_
_symmetry_equiv_pos_as_xyz
'x, y, z'
'-x, y, -z+1/2'
'x+1/2, y+1/2, z'
'-x+1/2, y+1/2, -z+1/2'
'-x, -y, -z'
'x, -y, z-1/2'
'-x+1/2, -y+1/2, -z'
'x+1/2, -y+1/2, z-1/2'

loop_
_atom_site_label
_atom_site_type_symbol
_atom_site_fract_x
_atom_site_fract_y
_atom_site_fract_z
_atom_site_U_iso_or_equiv
_atom_site_adp_type
_atom_site_occupancy
_atom_site_symmetry_multiplicity
_atom_site_calc_flag
_atom_site_refinement_flags
_atom_site_disorder_assembly
_atom_site_disorder_group
Te1 Te 0.41022(3) 0.02640(6) 0.27808(3) 0.0326(3) Uani 1 1 d . . .
Te2 Te 0.55307(3) -0.04035(6) 0.33417(3) 0.0339(3) Uani 1 1 d . . .
Te3 Te 0.45777(3) -0.21754(7) 0.26305(3) 0.0355(3) Uani 1 1 d . . .
Te4 Te 0.52438(3) 0.20466(6) 0.28949(3) 0.0330(3) Uani 1 1 d . . .
Cu1 Cu 0.43784(6) 0.17086(12) 0.26885(5) 0.0335(4) Uani 1 1 d . . .
Cu2 Cu 0.48777(6) 0.07572(12) 0.32108(5) 0.0339(4) Uani 1 1 d . . .
Cu3 Cu 0.53658(6) -0.18416(12) 0.30807(6) 0.0366(5) Uani 1 1 d . . .
Cu4 Cu 0.41113(6) -0.08868(12) 0.22399(6) 0.0353(4) Uani 1 1 d . . .
Cu5 Cu 0.44936(6) 0.05566(12) 0.22153(6) 0.0378(5) Uani 1 1 d . . .
Cu6 Cu 0.47681(6) -0.06882(13) 0.28784(6) 0.0402(5) Uani 1 1 d . . .
Fe1 Fe 0.40441(7) 0.25580(15) 0.37611(7) 0.0382(5) Uani 1 1 d . A .
Fe2 Fe 0.67403(7) -0.27345(15) 0.35424(7) 0.0392(5) Uani 1 1 d . B .
P1 P 0.37954(13) 0.2475(3) 0.27750(12) 0.0341(9) Uani 1 1 d . . .
P2 P 0.48668(13) 0.1089(3) 0.38268(12) 0.0355(9) Uani 1 1 d . . .
P3 P 0.56051(14) -0.2685(3) 0.35788(12) 0.0394(10) Uani 1 1 d . . .
P4 P 0.66418(13) -0.1183(3) 0.28990(12) 0.0362(9) Uani 1 1 d . . .
C1 C 0.3644(5) 0.2417(13) 0.3235(5) 0.047(4) Uani 1 1 d . . .
C2 C 0.3484(5) 0.3055(11) 0.3439(5) 0.041(4) Uani 1 1 d . . .
H2A H 0.3450 0.3604 0.3360 0.049 Uiso 1 1 calc R . .
C3 C 0.3382(6) 0.2735(12) 0.3781(5) 0.050(5) Uani 1 1 d . . .
H3A H 0.3271 0.3028 0.3970 0.060 Uiso 1 1 calc R . .
C4 C 0.3480(6) 0.1870(12) 0.3786(5) 0.050(4) Uani 1 1 d . . .
H4A H 0.3445 0.1493 0.3977 0.060 Uiso 1 1 calc R . .
C5 C 0.3637(5) 0.1709(10) 0.3451(5) 0.042(4) Uani 1 1 d . . .
H5A H 0.3725 0.1191 0.3380 0.050 Uiso 1 1 calc R . .
C6 C 0.4684(5) 0.2078(11) 0.3927(5) 0.043(4) Uani 1 1 d . A .
C7 C 0.4684(5) 0.2776(9) 0.3693(5) 0.039(4) Uani 1 1 d . . .
H7A H 0.4781 0.2790 0.3457 0.047 Uiso 1 1 calc R A .
C8 C 0.4516(5) 0.3452(11) 0.3870(5) 0.045(4) Uani 1 1 d . A .
H8A H 0.4487 0.3989 0.3774 0.054 Uiso 1 1 calc R . .
C9 C 0.4400(6) 0.3178(14) 0.4214(6) 0.059(5) Uani 1 1 d . . .
H9A H 0.4273 0.3496 0.4385 0.071 Uiso 1 1 calc R A .
C10 C 0.4507(6) 0.2361(11) 0.4256(5) 0.043(4) Uani 1 1 d . A .
H10A H 0.4471 0.2035 0.4466 0.052 Uiso 1 1 calc R . .
C11 C 0.3779(5) 0.3570(9) 0.2704(5) 0.039(4) Uani 1 1 d . . .
C12 C 0.4205(7) 0.3959(13) 0.2798(6) 0.063(6) Uani 1 1 d . . .
H12A H 0.4477 0.3666 0.2875 0.076 Uiso 1 1 calc R . .
C13 C 0.4196(7) 0.4811(12) 0.2770(6) 0.060(5) Uani 1 1 d . . .
H13A H 0.4472 0.5096 0.2835 0.071 Uiso 1 1 calc R . .
C14 C 0.3802(7) 0.5254(11) 0.2652(6) 0.060(5) Uani 1 1 d . . .
H14A H 0.3806 0.5825 0.2629 0.072 Uiso 1 1 calc R . .
C15 C 0.3395(6) 0.4815(10) 0.2568(6) 0.050(5) Uani 1 1 d . . .
H15A H 0.3122 0.5104 0.2494 0.060 Uiso 1 1 calc R . .
C16 C 0.3381(6) 0.4015(11) 0.2588(5) 0.048(4) Uani 1 1 d . . .
H16A H 0.3101 0.3743 0.2523 0.057 Uiso 1 1 calc R . .
C17 C 0.3285(5) 0.2104(12) 0.2452(5) 0.045(4) Uani 1 1 d . . .
C18 C 0.3294(6) 0.1961(11) 0.2080(5) 0.047(4) Uani 1 1 d . . .
H18A H 0.3563 0.2046 0.1990 0.056 Uiso 1 1 calc R . .
C19 C 0.2907(7) 0.1688(13) 0.1829(6) 0.060(5) Uani 1 1 d . . .
H19A H 0.2916 0.1592 0.1570 0.073 Uiso 1 1 calc R . .
C20 C 0.2517(7) 0.1557(13) 0.1953(6) 0.062(6) Uani 1 1 d . . .
H20A H 0.2259 0.1363 0.1781 0.075 Uiso 1 1 calc R . .
C21 C 0.2497(6) 0.1703(12) 0.2317(6) 0.059(5) Uani 1 1 d . . .
H21A H 0.2223 0.1623 0.2400 0.071 Uiso 1 1 calc R . .
C22 C 0.2880(6) 0.1972(11) 0.2578(6) 0.048(4) Uani 1 1 d . . .
H22A H 0.2866 0.2066 0.2837 0.058 Uiso 1 1 calc R . .
C23 C 0.5434(7) 0.0953(17) 0.4127(9) 0.037(11) Uiso 0.50 1 d PG A 1
C24 C 0.5603(8) 0.0202(15) 0.4258(9) 0.042(10) Uiso 0.50 1 d PG A 1
H24A H 0.5416 -0.0261 0.4216 0.050 Uiso 0.50 1 calc PR A 1
C25 C 0.6046(9) 0.0130(15) 0.4452(9) 0.048(10) Uiso 0.50 1 d PG A 1
H25A H 0.6162 -0.0383 0.4542 0.058 Uiso 0.50 1 calc PR A 1
C26 C 0.6321(7) 0.0808(19) 0.4514(8) 0.050(10) Uiso 0.50 1 d PG A 1
H26A H 0.6623 0.0759 0.4647 0.060 Uiso 0.50 1 calc PR A 1
C27 C 0.6152(8) 0.1559(16) 0.4383(9) 0.057(11) Uiso 0.50 1 d PG A 1
H27A H 0.6339 0.2023 0.4426 0.068 Uiso 0.50 1 calc PR A 1
C28 C 0.5709(9) 0.1631(15) 0.4189(9) 0.041(9) Uiso 0.50 1 d PG A 1
H28A H 0.5593 0.2144 0.4099 0.049 Uiso 0.50 1 calc PR A 1
C23A C 0.5436(7) 0.1128(17) 0.4134(8) 0.032(10) Uiso 0.50 1 d PG A 2
C24A C 0.5640(7) 0.0404(14) 0.4268(8) 0.026(7) Uiso 0.50 1 d PG A 2
H24B H 0.5475 -0.0086 0.4230 0.031 Uiso 0.50 1 calc PR A 2
C25A C 0.6087(7) 0.0396(15) 0.4457(7) 0.033(8) Uiso 0.50 1 d PG A 2
H25B H 0.6227 -0.0099 0.4549 0.040 Uiso 0.50 1 calc PR A 2
C26A C 0.6330(6) 0.1112(18) 0.4512(8) 0.047(9) Uiso 0.50 1 d PG A 2
H26B H 0.6635 0.1107 0.4642 0.057 Uiso 0.50 1 calc PR A 2
C27A C 0.6126(9) 0.1836(15) 0.4379(9) 0.061(12) Uiso 0.50 1 d PG A 2
H27B H 0.6292 0.2326 0.4416 0.073 Uiso 0.50 1 calc PR A 2
C28A C 0.5679(9) 0.1844(14) 0.4189(10) 0.052(11) Uiso 0.50 1 d PG A 2
H28B H 0.5539 0.2339 0.4098 0.062 Uiso 0.50 1 calc PR A 2
C29 C 0.4543(5) 0.0454(10) 0.4090(5) 0.040(4) Uani 1 1 d . A .
C30 C 0.4179(6) 0.0006(11) 0.3889(5) 0.045(4) Uani 1 1 d . . .
H30A H 0.4123 0.0000 0.3618 0.054 Uiso 1 1 calc R A .
C31 C 0.3896(6) -0.0436(12) 0.4079(6) 0.053(5) Uani 1 1 d . A .
H31A H 0.3649 -0.0735 0.3940 0.064 Uiso 1 1 calc R . .
C32 C 0.3986(7) -0.0421(13) 0.4474(6) 0.062(6) Uani 1 1 d . . .
H32A H 0.3794 -0.0702 0.4608 0.074 Uiso 1 1 calc R A .
C33 C 0.4360(6) 0.0006(12) 0.4679(5) 0.050(5) Uani 1 1 d . A .
H33A H 0.4422 -0.0002 0.4950 0.061 Uiso 1 1 calc R . .
C34 C 0.4636(7) 0.0436(13) 0.4490(5) 0.055(5) Uani 1 1 d . . .
H34A H 0.4888 0.0718 0.4630 0.066 Uiso 1 1 calc R A .
C35 C 0.6201(6) -0.2647(12) 0.3792(5) 0.045(4) Uani 1 1 d . B .
C36 C 0.6462(5) -0.1903(11) 0.3848(5) 0.040(4) Uani 1 1 d . . .
H36A H 0.6362 -0.1376 0.3767 0.048 Uiso 1 1 calc R B .
C37 C 0.6891(7) -0.2123(13) 0.4046(5) 0.054(5) Uani 1 1 d . B .
H37A H 0.7131 -0.1754 0.4124 0.064 Uiso 1 1 calc R . .
C38 C 0.6920(7) -0.2968(15) 0.4116(5) 0.063(6) Uani 1 1 d . . .
H38A H 0.7180 -0.3255 0.4240 0.075 Uiso 1 1 calc R B .
C39 C 0.6482(6) -0.3315(13) 0.3963(5) 0.053(5) Uani 1 1 d . B .
H39A H 0.6397 -0.3865 0.3973 0.063 Uiso 1 1 calc R . .
C40 C 0.6804(5) -0.2210(10) 0.3044(5) 0.038(4) Uani 1 1 d . B .
C41 C 0.7241(6) -0.2479(12) 0.3258(5) 0.048(4) Uani 1 1 d . . .
H41A H 0.7496 -0.2146 0.3344 0.058 Uiso 1 1 calc R B .
C42 C 0.7217(6) -0.3315(10) 0.3315(5) 0.043(4) Uani 1 1 d . B .
H42A H 0.7451 -0.3647 0.3449 0.051 Uiso 1 1 calc R . .
C43 C 0.6774(6) -0.3582(13) 0.3134(5) 0.051(5) Uani 1 1 d . . .
H43A H 0.6668 -0.4122 0.3124 0.061 Uiso 1 1 calc R B .
C44 C 0.6522(5) -0.2895(11) 0.2974(5) 0.041(4) Uani 1 1 d . B .
H44A H 0.6218 -0.2897 0.2843 0.050 Uiso 1 1 calc R . .
C45 C 0.5357(9) -0.2454(19) 0.3995(6) 0.038(13) Uiso 0.50 1 d PG B 1
C46 C 0.5561(8) -0.2710(18) 0.4358(8) 0.051(9) Uiso 0.50 1 d PG B 1
H46A H 0.5821 -0.3042 0.4393 0.062 Uiso 0.50 1 calc PR B 1
C47 C 0.5384(10) -0.248(2) 0.4671(6) 0.099(18) Uiso 0.50 1 d PG B 1
H47A H 0.5524 -0.2657 0.4919 0.119 Uiso 0.50 1 calc PR B 1
C48 C 0.5004(11) -0.200(2) 0.4619(8) 0.071(13) Uiso 0.50 1 d PG B 1
H48A H 0.4884 -0.1840 0.4833 0.085 Uiso 0.50 1 calc PR B 1
C49 C 0.4800(9) -0.174(2) 0.4256(9) 0.079(15) Uiso 0.50 1 d PG B 1
H49A H 0.4541 -0.1408 0.4221 0.095 Uiso 0.50 1 calc PR B 1
C50 C 0.4977(9) -0.197(2) 0.3943(7) 0.049(10) Uiso 0.50 1 d PG B 1
H50A H 0.4838 -0.1793 0.3695 0.059 Uiso 0.50 1 calc PR B 1
C45A C 0.5368(10) -0.232(2) 0.3976(7) 0.06(2) Uiso 0.50 1 d PG B 2
C46A C 0.5616(8) -0.216(2) 0.4340(8) 0.054(9) Uiso 0.50 1 d PG B 2
H46B H 0.5933 -0.2233 0.4393 0.065 Uiso 0.50 1 calc PR B 2
C47A C 0.5401(11) -0.191(2) 0.4625(7) 0.072(12) Uiso 0.50 1 d PG B 2
H47B H 0.5571 -0.1800 0.4874 0.087 Uiso 0.50 1 calc PR B 2
C48A C 0.4938(11) -0.180(3) 0.4547(9) 0.18(5) Uiso 0.50 1 d PG B 2
H48B H 0.4791 -0.1627 0.4742 0.218 Uiso 0.50 1 calc PR B 2
C49A C 0.4690(8) -0.196(3) 0.4183(11) 0.085(16) Uiso 0.50 1 d PG B 2
H49B H 0.4374 -0.1887 0.4129 0.102 Uiso 0.50 1 calc PR B 2
C50A C 0.4905(10) -0.221(2) 0.3897(8) 0.050(10) Uiso 0.50 1 d PG B 2
H50B H 0.4736 -0.2320 0.3649 0.060 Uiso 0.50 1 calc PR B 2
C51 C 0.5477(11) -0.3842(11) 0.3487(7) 0.046(12) Uiso 0.50 1 d PG B 1
C52 C 0.5420(10) -0.4367(14) 0.3776(6) 0.039(8) Uiso 0.50 1 d PG B 1
H52A H 0.5419 -0.4164 0.4024 0.046 Uiso 0.50 1 calc PR B 1
C53 C 0.5363(9) -0.5188(13) 0.3702(7) 0.041(8) Uiso 0.50 1 d PG B 1
H53A H 0.5324 -0.5547 0.3900 0.049 Uiso 0.50 1 calc PR B 1
C54 C 0.5364(9) -0.5485(11) 0.3339(8) 0.039(8) Uiso 0.50 1 d PG B 1
H54A H 0.5325 -0.6047 0.3289 0.046 Uiso 0.50 1 calc PR B 1
C55 C 0.5421(10) -0.4960(14) 0.3050(6) 0.053(10) Uiso 0.50 1 d PG B 1
H55A H 0.5422 -0.5163 0.2803 0.063 Uiso 0.50 1 calc PR B 1
C56 C 0.5478(11) -0.4139(13) 0.3124(7) 0.034(9) Uiso 0.50 1 d PG B 1
H56A H 0.5517 -0.3780 0.2927 0.040 Uiso 0.50 1 calc PR B 1
C51A C 0.5496(11) -0.3718(12) 0.3555(8) 0.033(9) Uiso 0.50 1 d PG B 2
C52A C 0.5402(11) -0.4152(17) 0.3861(7) 0.052(10) Uiso 0.50 1 d PG B 2
H52B H 0.5389 -0.3883 0.4093 0.062 Uiso 0.50 1 calc PR B 2
C53A C 0.5327(11) -0.4979(17) 0.3829(8) 0.080(15) Uiso 0.50 1 d PG B 2
H53B H 0.5263 -0.5275 0.4038 0.096 Uiso 0.50 1 calc PR B 2
C54A C 0.5346(10) -0.5373(12) 0.3490(9) 0.042(8) Uiso 0.50 1 d PG B 2
H54B H 0.5295 -0.5938 0.3467 0.051 Uiso 0.50 1 calc PR B 2
C55A C 0.5440(11) -0.4939(15) 0.3183(8) 0.060(11) Uiso 0.50 1 d PG B 2
H55B H 0.5453 -0.5208 0.2952 0.072 Uiso 0.50 1 calc PR B 2
C56A C 0.5515(11) -0.4112(15) 0.3216(7) 0.044(11) Uiso 0.50 1 d PG B 2
H56B H 0.5579 -0.3815 0.3006 0.052 Uiso 0.50 1 calc PR B 2
C57 C 0.6854(9) -0.1076(15) 0.2451(6) 0.025(9) Uiso 0.50 1 d PG C 1
C58 C 0.6763(9) -0.1672(12) 0.2173(7) 0.052(10) Uiso 0.50 1 d PG C 1
H58A H 0.6624 -0.2162 0.2224 0.062 Uiso 0.50 1 calc PR C 1
C59 C 0.6876(10) -0.1550(13) 0.1820(6) 0.057(10) Uiso 0.50 1 d PG C 1
H59A H 0.6813 -0.1958 0.1630 0.068 Uiso 0.50 1 calc PR C 1
C60 C 0.7079(9) -0.0833(15) 0.1746(5) 0.047(9) Uiso 0.50 1 d PG C 1
H60A H 0.7155 -0.0750 0.1505 0.056 Uiso 0.50 1 calc PR C 1
C61 C 0.7170(9) -0.0237(13) 0.2024(7) 0.037(8) Uiso 0.50 1 d PG C 1
H61A H 0.7308 0.0253 0.1974 0.044 Uiso 0.50 1 calc PR C 1
C62 C 0.7057(9) -0.0359(14) 0.2377(6) 0.040(9) Uiso 0.50 1 d PG C 1
H62A H 0.7119 0.0049 0.2567 0.048 Uiso 0.50 1 calc PR C 1
C57A C 0.6895(10) -0.0941(16) 0.2499(7) 0.037(11) Uiso 0.50 1 d PG C 2
C58A C 0.6912(10) -0.1551(13) 0.2236(8) 0.061(11) Uiso 0.50 1 d PG C 2
H58B H 0.6818 -0.2082 0.2282 0.073 Uiso 0.50 1 calc PR C 2
C59A C 0.7068(10) -0.1383(14) 0.1905(7) 0.049(9) Uiso 0.50 1 d PG C 2
H59B H 0.7080 -0.1800 0.1726 0.059 Uiso 0.50 1 calc PR C 2
C60A C 0.7206(10) -0.0606(16) 0.1838(6) 0.052(10) Uiso 0.50 1 d PG C 2
H60B H 0.7312 -0.0492 0.1612 0.062 Uiso 0.50 1 calc PR C 2
C61A C 0.7188(10) 0.0004(13) 0.2101(8) 0.055(11) Uiso 0.50 1 d PG C 2
H61B H 0.7282 0.0535 0.2055 0.066 Uiso 0.50 1 calc PR C 2
C62A C 0.7033(10) -0.0164(15) 0.2431(7) 0.039(9) Uiso 0.50 1 d PG C 2
H62B H 0.7020 0.0253 0.2611 0.047 Uiso 0.50 1 calc PR C 2
C63 C 0.7019(5) -0.0617(10) 0.3268(5) 0.043(4) Uani 1 1 d . C .
C64 C 0.7484(5) -0.0588(10) 0.3300(5) 0.042(4) Uani 1 1 d . . .
H64A H 0.7615 -0.0828 0.3108 0.050 Uiso 1 1 calc R C .
C65 C 0.7761(6) -0.0211(12) 0.3611(6) 0.056(5) Uani 1 1 d . C .
H65A H 0.8077 -0.0200 0.3629 0.068 Uiso 1 1 calc R . .
C66 C 0.7579(6) 0.0142(14) 0.3890(6) 0.064(6) Uani 1 1 d . . .
H66A H 0.7768 0.0369 0.4109 0.077 Uiso 1 1 calc R C .
C67 C 0.7123(7) 0.0165(12) 0.3850(6) 0.056(5) Uani 1 1 d . C .
H67A H 0.6999 0.0440 0.4036 0.067 Uiso 1 1 calc R . .
C68 C 0.6836(5) -0.0199(10) 0.3545(5) 0.039(4) Uani 1 1 d . . .
H68A H 0.6520 -0.0169 0.3523 0.047 Uiso 1 1 calc R C .
O1S O -0.1413(8) -0.1492(14) 0.0953(6) 0.126(8) Uiso 1 1 d D . .
C1S C -0.1347(11) -0.1815(18) 0.1324(9) 0.111(10) Uiso 1 1 d D . .
C2S C -0.1545(14) -0.123(2) 0.1554(9) 0.140(14) Uiso 1 1 d D . .
C3S C -0.1612(12) -0.0490(19) 0.1331(9) 0.121(11) Uiso 1 1 d D . .
C4S C -0.1595(12) -0.0654(18) 0.0947(8) 0.115(11) Uiso 1 1 d D . .
O2S O 0.3635(11) -0.323(2) 0.3782(10) 0.200(14) Uiso 1 1 d D . .
C5S C 0.3720(13) -0.398(2) 0.3967(10) 0.135(13) Uiso 1 1 d D . .
C6S C 0.4061(17) -0.437(3) 0.3785(15) 0.20(2) Uiso 1 1 d D . .
C7S C 0.4204(13) -0.377(3) 0.3541(12) 0.166(17) Uiso 1 1 d D . .
C8S C 0.3840(13) -0.322(2) 0.3428(10) 0.137(13) Uiso 1 1 d D . .
O3S O -0.2411(14) -0.272(3) 0.0685(14) 0.30(3) Uiso 1 1 d D . .
C9S C -0.278(2) -0.230(4) 0.0762(16) 0.27(3) Uiso 1 1 d D . .
C10S C -0.3127(16) -0.239(3) 0.0401(16) 0.20(2) Uiso 1 1 d D . .
C11S C -0.3031(16) -0.318(3) 0.0256(14) 0.21(2) Uiso 1 1 d D . .
C12S C -0.2565(16) -0.335(3) 0.0380(14) 0.171(18) Uiso 1 1 d D . .
O4S O 0.601(3) 0.364(6) 0.514(4) 0.9(3) Uiso 0.50 1 d PD . .
C13S C 0.601(2) 0.441(5) 0.498(3) 0.28(7) Uiso 0.50 1 d PD . .
C14S C 0.553(2) 0.457(3) 0.4799(17) 0.101(18) Uiso 0.50 1 d PD . .
C15S C 0.537(3) 0.376(4) 0.468(2) 0.29(8) Uiso 0.50 1 d PD . .
C16S C 0.557(3) 0.322(3) 0.497(2) 0.12(2) Uiso 0.50 1 d PD . .
O5S O -0.3411(18) -0.708(3) 0.0135(15) 0.138(17) Uiso 0.50 1 d PD D 1
C17S C -0.2987(17) -0.677(4) 0.031(2) 0.15(3) Uiso 0.50 1 d PD D 1
C18S C -0.301(2) -0.589(4) 0.024(3) 0.22(5) Uiso 0.50 1 d PD D 1
C19S C -0.348(3) -0.569(3) 0.019(2) 0.16(3) Uiso 0.50 1 d PD D 1
C20S C -0.3731(16) -0.637(4) 0.0028(19) 0.12(2) Uiso 0.50 1 d PD D 1
O6S O -0.2984(16) -0.895(3) 0.0395(13) 0.139(17) Uiso 0.50 1 d PD E 2
C21S C -0.282(2) -0.967(4) 0.0583(14) 0.11(2) Uiso 0.50 1 d PD E 2
C22S C -0.259(3) -1.010(4) 0.032(2) 0.22(5) Uiso 0.50 1 d PD E 2
C23S C -0.254(2) -0.952(5) 0.0025(19) 0.15(3) Uiso 0.50 1 d PD E 2
C24S C -0.290(2) -0.896(4) -0.0006(13) 0.12(2) Uiso 0.50 1 d PD E 2

loop_
_atom_site_aniso_label
_atom_site_aniso_U_11
_atom_site_aniso_U_22
_atom_site_aniso_U_33
_atom_site_aniso_U_23
_atom_site_aniso_U_13
_atom_site_aniso_U_12
Te1 0.0214(5) 0.0385(6) 0.0380(6) -0.0005(4) 0.0062(4) -0.0006(4)
Te2 0.0247(5) 0.0406(6) 0.0366(5) 0.0010(4) 0.0070(4) 0.0051(4)
Te3 0.0255(5) 0.0417(6) 0.0390(6) 0.0015(4) 0.0062(4) -0.0016(4)
Te4 0.0221(5) 0.0399(6) 0.0379(5) -0.0028(4) 0.0083(4) -0.0011(4)
Cu1 0.0221(9) 0.0390(10) 0.0403(11) 0.0018(8) 0.0090(8) 0.0025(8)
Cu2 0.0237(9) 0.0431(11) 0.0349(10) -0.0018(8) 0.0059(7) 0.0029(8)
Cu3 0.0268(9) 0.0401(11) 0.0428(11) 0.0013(8) 0.0070(8) 0.0033(8)
Cu4 0.0213(9) 0.0449(11) 0.0402(11) -0.0011(9) 0.0071(8) -0.0028(8)
Cu5 0.0308(10) 0.0429(11) 0.0422(11) -0.0051(9) 0.0134(8) -0.0051(8)
Cu6 0.0269(10) 0.0444(12) 0.0469(12) -0.0029(9) 0.0017(8) 0.0049(8)
Fe1 0.0261(11) 0.0496(14) 0.0400(13) -0.0005(11) 0.0097(9) 0.0071(10)
Fe2 0.0288(11) 0.0455(14) 0.0416(13) 0.0008(10) 0.0032(10) 0.0069(10)
P1 0.0225(18) 0.039(2) 0.040(2) 0.0032(18) 0.0067(16) 0.0026(16)
P2 0.0267(19) 0.048(2) 0.033(2) -0.0008(18) 0.0085(16) 0.0048(17)
P3 0.033(2) 0.046(2) 0.039(2) 0.0025(19) 0.0074(18) 0.0089(18)
P4 0.0218(18) 0.044(2) 0.043(2) -0.0019(18) 0.0070(16) 0.0043(17)
C1 0.020(7) 0.084(14) 0.039(9) 0.000(9) 0.007(7) 0.005(8)
C2 0.031(8) 0.043(9) 0.050(10) -0.001(8) 0.011(7) 0.005(7)
C3 0.037(9) 0.071(13) 0.044(10) -0.006(9) 0.014(8) 0.010(9)
C4 0.034(9) 0.067(12) 0.049(11) 0.008(9) 0.010(8) -0.006(9)
C5 0.037(9) 0.035(9) 0.054(10) 0.007(8) 0.010(8) 0.007(7)
C6 0.035(9) 0.055(11) 0.040(9) -0.011(8) 0.012(7) 0.004(8)
C7 0.031(8) 0.032(8) 0.052(10) -0.004(7) 0.004(7) -0.001(7)
C8 0.033(9) 0.044(10) 0.058(11) 0.001(8) 0.007(8) 0.005(7)
C9 0.043(10) 0.082(15) 0.049(11) -0.021(10) -0.001(9) 0.006(10)
C10 0.039(9) 0.046(10) 0.047(10) -0.004(8) 0.014(8) 0.009(8)
C11 0.034(8) 0.030(8) 0.053(10) 0.001(7) 0.012(7) 0.019(7)
C12 0.051(12) 0.066(13) 0.072(14) 0.010(11) 0.012(10) 0.035(10)
C13 0.046(11) 0.048(11) 0.078(14) -0.005(10) -0.002(10) 0.000(9)
C14 0.053(11) 0.035(10) 0.086(15) 0.010(9) 0.002(10) -0.004(8)
C15 0.046(10) 0.033(9) 0.066(12) 0.000(8) 0.000(9) 0.012(8)
C16 0.033(9) 0.050(11) 0.055(11) 0.009(8) -0.004(8) -0.003(8)
C17 0.028(8) 0.060(11) 0.046(10) 0.000(8) 0.006(7) 0.012(8)
C18 0.045(10) 0.046(10) 0.045(10) -0.003(8) -0.001(8) 0.018(8)
C19 0.048(11) 0.057(12) 0.069(13) -0.008(10) -0.007(10) 0.005(9)
C20 0.042(11) 0.066(13) 0.070(14) -0.012(11) -0.011(10) 0.007(10)
C21 0.032(9) 0.059(12) 0.081(15) 0.002(11) 0.001(9) 0.004(9)
C22 0.032(9) 0.052(11) 0.060(11) -0.004(9) 0.008(8) -0.006(8)
C29 0.035(8) 0.042(9) 0.046(9) 0.010(7) 0.016(7) 0.016(7)
C30 0.046(10) 0.054(11) 0.040(9) 0.006(8) 0.020(8) -0.007(8)
C31 0.042(10) 0.060(12) 0.061(12) 0.019(10) 0.018(9) 0.001(9)
C32 0.050(11) 0.072(14) 0.077(14) 0.026(11) 0.046(11) 0.007(10)
C33 0.046(10) 0.063(12) 0.047(10) 0.013(9) 0.019(8) 0.010(9)
C34 0.051(11) 0.078(14) 0.038(10) 0.013(9) 0.013(8) 0.011(10)
C35 0.038(9) 0.062(11) 0.034(9) 0.005(8) 0.006(7) 0.007(8)
C36 0.031(8) 0.046(10) 0.041(9) -0.009(7) 0.005(7) 0.009(7)
C37 0.047(11) 0.060(12) 0.051(11) 0.007(9) 0.004(9) 0.007(9)
C38 0.043(11) 0.100(18) 0.039(10) 0.005(10) -0.008(8) 0.004(11)
C39 0.046(10) 0.061(12) 0.050(11) 0.011(9) 0.007(8) 0.013(9)
C40 0.027(8) 0.045(9) 0.042(9) -0.007(7) 0.009(7) 0.007(7)
C41 0.027(8) 0.070(13) 0.046(10) 0.005(9) 0.003(7) 0.020(8)
C42 0.034(9) 0.042(9) 0.054(10) 0.000(8) 0.011(8) 0.013(7)
C43 0.033(9) 0.067(12) 0.056(11) 0.009(9) 0.015(8) 0.012(9)
C44 0.015(7) 0.067(12) 0.043(9) -0.006(8) 0.008(6) 0.002(7)
C63 0.030(8) 0.037(9) 0.060(11) -0.005(8) 0.005(8) 0.001(7)
C64 0.023(8) 0.039(9) 0.063(11) 0.004(8) 0.008(7) 0.007(7)
C65 0.029(9) 0.058(12) 0.077(14) -0.003(10) -0.001(9) -0.010(8)
C66 0.037(10) 0.080(15) 0.064(13) -0.030(11) -0.015(9) -0.003(10)
C67 0.055(12) 0.051(11) 0.060(12) -0.017(9) 0.006(9) 0.010(9)
C68 0.019(7) 0.045(9) 0.058(10) -0.010(8) 0.018(7) -0.004(7)

loop_
_atom_type_symbol
_atom_type_description
_atom_type_scat_dispersion_real
_atom_type_scat_dispersion_imag
_atom_type_scat_source
C C 0.0033 0.0016 'International Tables Vol C Tables 4.2.6.8 and 6.1.1.4'
H H 0.0000 0.0000 'International Tables Vol C Tables 4.2.6.8 and 6.1.1.4'
P P 0.1023 0.0942 'International Tables Vol C Tables 4.2.6.8 and 6.1.1.4'
Fe Fe 0.3463 0.8444 'International Tables Vol C Tables 4.2.6.8 and 6.1.1.4'
Cu Cu 0.3201 1.2651 'International Tables Vol C Tables 4.2.6.8 and 6.1.1.4'
Te Te -0.5308 1.6751 'International Tables Vol C Tables 4.2.6.8 and 6.1.1.4'
O O 0.0106 0.0060 'International Tables Vol C Tables 4.2.6.8 and 6.1.1.4'

loop_
_geom_angle_atom_site_label_1
_geom_angle_atom_site_label_2
_geom_angle_atom_site_label_3
_geom_angle
_geom_angle_site_symmetry_1
_geom_angle_site_symmetry_3
Cu6 Te1 Cu1 108.79(7) . .
Cu6 Te1 Cu5 75.04(7) . .
Cu1 Te1 Cu5 60.87(6) . .
Cu6 Te1 Cu2 61.52(7) . .
Cu1 Te1 Cu2 61.13(6) . .
Cu5 Te1 Cu2 84.27(7) . .
Cu6 Te1 Cu4 62.49(7) . .
Cu1 Te1 Cu4 120.44(7) . .
Cu5 Te1 Cu4 60.13(6) . .
Cu2 Te1 Cu4 119.23(7) . .
Cu5 Te2 Cu3 108.78(8) 2_655 .
Cu5 Te2 Cu6 74.60(7) 2_655 .
Cu3 Te2 Cu6 61.21(7) . .
Cu5 Te2 Cu4 61.60(7) 2_655 2_655
Cu3 Te2 Cu4 61.18(7) . 2_655
Cu6 Te2 Cu4 84.35(7) . 2_655
Cu5 Te2 Cu2 61.50(6) 2_655 .
Cu3 Te2 Cu2 120.52(7) . .
Cu6 Te2 Cu2 59.77(6) . .
Cu4 Te2 Cu2 118.45(7) 2_655 .
Cu6 Te3 Cu3 94.35(7) . 2_655
Cu6 Te3 Cu3 59.61(6) . .
Cu3 Te3 Cu3 108.15(7) 2_655 .
Cu6 Te3 Cu4 60.48(6) . .
Cu3 Te3 Cu4 58.80(6) 2_655 .
Cu3 Te3 Cu4 116.76(7) . .
Cu6 Te3 Te3 87.75(5) . 2_655
Cu3 Te3 Te3 56.94(6) 2_655 2_655
Cu3 Te3 Te3 56.53(5) . 2_655
Cu4 Te3 Te3 103.42(5) . 2_655
Cu1 Te4 Cu1 107.71(7) 2_655 .
Cu1 Te4 Cu5 59.42(6) 2_655 2_655
Cu1 Te4 Cu5 94.31(7) . 2_655
Cu1 Te4 Cu2 116.03(7) 2_655 .
Cu1 Te4 Cu2 59.18(6) . .
Cu5 Te4 Cu2 59.97(6) 2_655 .
Cu1 Te4 Te4 56.62(5) 2_655 2_655
Cu1 Te4 Te4 56.56(6) . 2_655
Cu5 Te4 Te4 87.96(5) 2_655 2_655
Cu2 Te4 Te4 103.33(5) . 2_655
P1 Cu1 Te1 102.57(13) . .
P1 Cu1 Cu5 135.37(14) . .
Te1 Cu1 Cu5 59.92(7) . .
P1 Cu1 Te4 118.18(13) . 2_655
Te1 Cu1 Te4 120.26(8) . 2_655
Cu5 Cu1 Te4 60.36(6) . 2_655
P1 Cu1 Te4 127.55(14) . .
Te1 Cu1 Te4 119.49(8) . .
Cu5 Cu1 Te4 94.41(7) . .
Te4 Cu1 Te4 66.82(6) 2_655 .
P1 Cu1 Cu2 125.92(14) . .
Te1 Cu1 Cu2 61.08(6) . .
Cu5 Cu1 Cu2 83.77(8) . .
Te4 Cu1 Cu2 113.67(8) 2_655 .
Te4 Cu1 Cu2 62.48(6) . .
P2 Cu2 Cu6 128.59(15) . .
P2 Cu2 Te1 116.45(13) . .
Cu6 Cu2 Te1 56.78(6) . .
P2 Cu2 Cu1 114.62(13) . .
Cu6 Cu2 Cu1 102.47(9) . .
Te1 Cu2 Cu1 57.79(6) . .
P2 Cu2 Cu5 136.78(13) . 2_655
Cu6 Cu2 Cu5 71.05(8) . 2_655
Te1 Cu2 Cu5 106.35(8) . 2_655
Cu1 Cu2 Cu5 92.52(8) . 2_655
P2 Cu2 Te2 99.09(13) . .
Cu6 Cu2 Te2 57.67(6) . .
Te1 Cu2 Te2 114.18(8) . .
Cu1 Cu2 Te2 145.48(9) . .
Cu5 Cu2 Te2 55.70(6) 2_655 .
P2 Cu2 Te4 107.33(14) . .
Cu6 Cu2 Te4 122.44(9) . .
Te1 Cu2 Te4 112.60(7) . .
Cu1 Cu2 Te4 58.34(6) . .
Cu5 Cu2 Te4 58.02(6) 2_655 .
Te2 Cu2 Te4 105.88(7) . .
P3 Cu3 Te2 106.08(14) . .
P3 Cu3 Cu6 139.07(15) . .
Te2 Cu3 Cu6 60.04(7) . .
P3 Cu3 Te3 123.77(14) . 2_655
Te2 Cu3 Te3 119.82(8) . 2_655
Cu6 Cu3 Te3 93.69(8) . 2_655
P3 Cu3 Te3 116.99(14) . .
Te2 Cu3 Te3 119.85(8) . .
Cu6 Cu3 Te3 59.86(6) . .
Te3 Cu3 Te3 66.53(6) 2_655 .
P3 Cu3 Cu4 125.53(14) . 2_655
Te2 Cu3 Cu4 61.17(7) . 2_655
Cu6 Cu3 Cu4 83.77(8) . 2_655
Te3 Cu3 Cu4 63.03(7) 2_655 2_655
Te3 Cu3 Cu4 113.97(9) . 2_655
P4 Cu4 Te2 116.42(13) 2_655 2_655
P4 Cu4 Cu3 115.97(14) 2_655 2_655
Te2 Cu4 Cu3 57.65(6) 2_655 2_655
P4 Cu4 Cu5 127.37(14) 2_655 .
Te2 Cu4 Cu5 56.90(6) 2_655 .
Cu3 Cu4 Cu5 102.36(9) 2_655 .
P4 Cu4 Te1 98.52(13) 2_655 .
Te2 Cu4 Te1 114.33(8) 2_655 .
Cu3 Cu4 Te1 144.72(9) 2_655 .
Cu5 Cu4 Te1 57.63(6) . .
P4 Cu4 Cu6 137.18(14) 2_655 .
Te2 Cu4 Cu6 105.79(8) 2_655 .
Cu3 Cu4 Cu6 91.89(8) 2_655 .
Cu5 Cu4 Cu6 70.76(8) . .
Te1 Cu4 Cu6 55.39(6) . .
P4 Cu4 Te3 109.24(13) 2_655 .
Te2 Cu4 Te3 112.08(7) 2_655 .
Cu3 Cu4 Te3 58.16(6) 2_655 .
Cu5 Cu4 Te3 121.57(8) . .
Te1 Cu4 Te3 104.94(7) . .
Cu6 Cu4 Te3 57.30(6) . .
Te2 Cu5 Te1 123.49(8) 2_655 .
Te2 Cu5 Cu1 167.57(10) 2_655 .
Te1 Cu5 Cu1 59.20(6) . .
Te2 Cu5 Te4 115.27(8) 2_655 2_655
Te1 Cu5 Te4 119.40(8) . 2_655
Cu1 Cu5 Te4 60.22(6) . 2_655
Te2 Cu5 Cu4 61.50(7) 2_655 .
Te1 Cu5 Cu4 62.24(6) . .
Cu1 Cu5 Cu4 120.86(9) . .
Te4 Cu5 Cu4 170.68(10) 2_655 .
Te2 Cu5 Cu2 62.81(6) 2_655 2_655
Te1 Cu5 Cu2 162.69(10) . 2_655
Cu1 Cu5 Cu2 118.68(9) . 2_655
Te4 Cu5 Cu2 62.01(6) 2_655 2_655
Cu4 Cu5 Cu2 119.55(9) . 2_655
Te1 Cu6 Te2 123.93(9) . .
Te1 Cu6 Cu3 167.51(11) . .
Te2 Cu6 Cu3 58.74(6) . .
Te1 Cu6 Te3 114.80(8) . .
Te2 Cu6 Te3 119.23(8) . .
Cu3 Cu6 Te3 60.53(7) . .
Te1 Cu6 Cu2 61.70(7) . .
Te2 Cu6 Cu2 62.55(6) . .
Cu3 Cu6 Cu2 120.82(9) . .
Te3 Cu6 Cu2 170.65(10) . .
Te1 Cu6 Cu4 62.11(6) . .
Te2 Cu6 Cu4 163.51(10) . .
Cu3 Cu6 Cu4 119.24(10) . .
Te3 Cu6 Cu4 62.21(7) . .
Cu2 Cu6 Cu4 119.05(9) . .
C2 Fe1 C9 119.8(8) . .
C2 Fe1 C1 41.1(7) . .
C9 Fe1 C1 156.3(9) . .
C2 Fe1 C8 106.9(7) . .
C9 Fe1 C8 40.9(8) . .
C1 Fe1 C8 121.5(8) . .
C2 Fe1 C7 124.9(7) . .
C9 Fe1 C7 69.0(8) . .
C1 Fe1 C7 108.3(7) . .
C8 Fe1 C7 41.0(6) . .
C2 Fe1 C5 68.0(7) . .
C9 Fe1 C5 160.8(8) . .
C1 Fe1 C5 40.4(7) . .
C8 Fe1 C5 157.8(7) . .
C7 Fe1 C5 122.9(7) . .
C2 Fe1 C10 154.8(7) . .
C9 Fe1 C10 39.8(8) . .
C1 Fe1 C10 162.9(7) . .
C8 Fe1 C10 67.6(7) . .
C7 Fe1 C10 68.2(7) . .
C5 Fe1 C10 126.3(7) . .
C2 Fe1 C3 40.9(7) . .
C9 Fe1 C3 105.5(8) . .
C1 Fe1 C3 69.1(7) . .
C8 Fe1 C3 123.2(8) . .
C7 Fe1 C3 161.0(7) . .
C5 Fe1 C3 68.1(7) . .
C10 Fe1 C3 119.9(7) . .
C2 Fe1 C6 161.7(7) . .
C9 Fe1 C6 69.5(7) . .
C1 Fe1 C6 124.7(7) . .
C8 Fe1 C6 69.0(7) . .
C7 Fe1 C6 40.5(7) . .
C5 Fe1 C6 108.7(7) . .
C10 Fe1 C6 41.7(6) . .
C3 Fe1 C6 156.3(7) . .
C2 Fe1 C4 68.9(7) . .
C9 Fe1 C4 123.6(8) . .
C1 Fe1 C4 68.5(7) . .
C8 Fe1 C4 160.7(7) . .
C7 Fe1 C4 156.6(7) . .
C5 Fe1 C4 39.8(7) . .
C10 Fe1 C4 107.7(7) . .
C3 Fe1 C4 41.5(8) . .
C6 Fe1 C4 120.9(8) . .
C44 Fe2 C35 108.9(6) . .
C44 Fe2 C40 40.8(7) . .
C35 Fe2 C40 126.0(6) . .
C44 Fe2 C37 157.4(8) . .
C35 Fe2 C37 68.3(8) . .
C40 Fe2 C37 121.4(8) . .
C44 Fe2 C41 69.5(7) . .
C35 Fe2 C41 163.4(8) . .
C40 Fe2 C41 42.1(6) . .
C37 Fe2 C41 106.4(8) . .
C44 Fe2 C42 69.5(6) . .
C35 Fe2 C42 156.0(8) . .
C40 Fe2 C42 69.3(7) . .
C37 Fe2 C42 122.6(7) . .
C41 Fe2 C42 40.1(7) . .
C44 Fe2 C43 41.0(7) . .
C35 Fe2 C43 121.8(7) . .
C40 Fe2 C43 68.7(7) . .
C37 Fe2 C43 160.0(7) . .
C41 Fe2 C43 68.5(8) . .
C42 Fe2 C43 41.2(7) . .
C44 Fe2 C36 122.7(7) . .
C35 Fe2 C36 41.9(7) . .
C40 Fe2 C36 107.9(7) . .
C37 Fe2 C36 40.0(7) . .
C41 Fe2 C36 124.0(8) . .
C42 Fe2 C36 159.2(7) . .
C43 Fe2 C36 158.6(7) . .
C44 Fe2 C38 161.3(9) . .
C35 Fe2 C38 69.3(7) . .
C40 Fe2 C38 155.2(8) . .
C37 Fe2 C38 40.7(8) . .
C41 Fe2 C38 117.7(7) . .
C42 Fe2 C38 104.2(8) . .
C43 Fe2 C38 123.0(9) . .
C36 Fe2 C38 69.3(8) . .
C44 Fe2 C39 125.1(7) . .
C35 Fe2 C39 41.6(7) . .
C40 Fe2 C39 163.0(7) . .
C37 Fe2 C39 68.7(8) . .
C41 Fe2 C39 153.0(7) . .
C42 Fe2 C39 118.5(7) . .
C43 Fe2 C39 106.5(8) . .
C36 Fe2 C39 70.3(8) . .
C38 Fe2 C39 41.2(8) . .
C1 P1 C11 100.0(9) . .
C1 P1 C17 102.5(8) . .
C11 P1 C17 104.3(8) . .
C1 P1 Cu1 116.9(6) . .
C11 P1 Cu1 122.6(5) . .
C17 P1 Cu1 108.2(6) . .
C6 P2 C29 101.5(8) . .
C6 P2 C23 106.7(11) . .
C29 P2 C23 99.7(11) . .
C6 P2 C23A 98.1(11) . .
C29 P2 C23A 104.5(11) . .
C23 P2 C23A 9.0(14) . .
C6 P2 Cu2 118.7(6) . .
C29 P2 Cu2 118.5(6) . .
C23 P2 Cu2 109.5(11) . .
C23A P2 Cu2 112.6(10) . .
C51A P3 C35 102.6(12) . .
C51A P3 C45A 105.3(15) . .
C35 P3 C45A 100.4(11) . .
C51A P3 C45 97.9(14) . .
C35 P3 C45 101.1(10) . .
C45A P3 C45 7.5(16) . .
C51A P3 C51 6.7(13) . .
C35 P3 C51 104.4(11) . .
C45A P3 C51 111.0(14) . .
C45 P3 C51 103.7(13) . .
C51A P3 Cu3 122.6(10) . .
C35 P3 Cu3 116.2(6) . .
C45A P3 Cu3 107.1(11) . .
C45 P3 Cu3 113.0(9) . .
C51 P3 Cu3 116.6(8) . .
C57A P4 C40 107.4(11) . .
C57A P4 C63 98.8(11) . .
C40 P4 C63 100.4(8) . .
C57A P4 C57 9.0(13) . .
C40 P4 C57 102.3(10) . .
C63 P4 C57 107.3(10) . .
C57A P4 Cu4 110.5(10) . 2_655
C40 P4 Cu4 117.5(5) . 2_655
C63 P4 Cu4 120.0(6) . 2_655
C57 P4 Cu4 107.6(9) . 2_655
C5 C1 C2 106.8(15) . .
C5 C1 P1 125.6(15) . .
C2 C1 P1 127.5(15) . .
C5 C1 Fe1 70.1(10) . .
C2 C1 Fe1 69.1(10) . .
P1 C1 Fe1 128.6(9) . .
C3 C2 C1 108.8(16) . .
C3 C2 Fe1 70.5(10) . .
C1 C2 Fe1 69.8(9) . .
C3 C2 H2A 125.6 . .
C1 C2 H2A 125.6 . .
Fe1 C2 H2A 125.7 . .
C2 C3 C4 107.1(15) . .
C2 C3 Fe1 68.6(9) . .
C4 C3 Fe1 70.1(10) . .
C2 C3 H3A 126.5 . .
C4 C3 H3A 126.5 . .
Fe1 C3 H3A 126.4 . .
C5 C4 C3 106.4(16) . .
C5 C4 Fe1 68.9(10) . .
C3 C4 Fe1 68.4(10) . .
C5 C4 H4A 126.8 . .
C3 C4 H4A 126.8 . .
Fe1 C4 H4A 127.4 . .
C4 C5 C1 111.0(16) . .
C4 C5 Fe1 71.3(11) . .
C1 C5 Fe1 69.5(10) . .
C4 C5 H5A 124.5 . .
C1 C5 H5A 124.5 . .
Fe1 C5 H5A 126.3 . .
C7 C6 C10 104.9(15) . .
C7 C6 P2 125.9(12) . .
C10 C6 P2 129.2(14) . .
C7 C6 Fe1 68.6(9) . .
C10 C6 Fe1 68.3(9) . .
P2 C6 Fe1 127.3(9) . .
C6 C7 C8 109.4(15) . .
C6 C7 Fe1 70.8(9) . .
C8 C7 Fe1 69.5(10) . .
C6 C7 H7A 125.3 . .
C8 C7 H7A 125.3 . .
Fe1 C7 H7A 125.9 . .
C9 C8 C7 107.9(17) . .
C9 C8 Fe1 69.2(11) . .
C7 C8 Fe1 69.5(10) . .
C9 C8 H8A 126.1 . .
C7 C8 H8A 126.1 . .
Fe1 C8 H8A 126.8 . .
C10 C9 C8 108.0(17) . .
C10 C9 Fe1 70.7(11) . .
C8 C9 Fe1 69.9(10) . .
C10 C9 H9A 126.0 . .
C8 C9 H9A 126.0 . .
Fe1 C9 H9A 124.9 . .
C9 C10 C6 109.8(17) . .
C9 C10 Fe1 69.4(11) . .
C6 C10 Fe1 70.0(10) . .
C9 C10 H10A 125.1 . .
C6 C10 H10A 125.1 . .
Fe1 C10 H10A 127.1 . .
C16 C11 C12 121.3(16) . .
C16 C11 P1 124.0(13) . .
C12 C11 P1 114.7(12) . .
C13 C12 C11 115.5(16) . .
C13 C12 H12A 122.3 . .
C11 C12 H12A 122.3 . .
C14 C13 C12 123.3(19) . .
C14 C13 H13A 118.4 . .
C12 C13 H13A 118.4 . .
C13 C14 C15 117.1(17) . .
C13 C14 H14A 121.4 . .
C15 C14 H14A 121.4 . .
C16 C15 C14 122.6(17) . .
C16 C15 H15A 118.7 . .
C14 C15 H15A 118.7 . .
C15 C16 C11 120.3(17) . .
C15 C16 H16A 119.9 . .
C11 C16 H16A 119.9 . .
C18 C17 C22 118.7(17) . .
C18 C17 P1 119.4(14) . .
C22 C17 P1 121.9(14) . .
C17 C18 C19 120.2(19) . .
C17 C18 H18A 119.9 . .
C19 C18 H18A 119.9 . .
C20 C19 C18 121(2) . .
C20 C19 H19A 119.6 . .
C18 C19 H19A 119.6 . .
C21 C20 C19 120.1(19) . .
C21 C20 H20A 119.9 . .
C19 C20 H20A 119.9 . .
C20 C21 C22 120.6(19) . .
C20 C21 H21A 119.7 . .
C22 C21 H21A 119.7 . .
C21 C22 C17 119.5(19) . .
C21 C22 H22A 120.2 . .
C17 C22 H22A 120.2 . .
C24 C23 C28 120.0 . .
C24 C23 P2 122.8(15) . .
C28 C23 P2 116.9(15) . .
C25 C24 C23 120.0 . .
C25 C24 H24A 120.0 . .
C23 C24 H24A 120.0 . .
C26 C25 C24 120.0 . .
C26 C25 H25A 120.0 . .
C24 C25 H25A 120.0 . .
C25 C26 C27 120.0 . .
C25 C26 H26A 120.0 . .
C27 C26 H26A 120.0 . .
C28 C27 C26 120.0 . .
C28 C27 H27A 120.0 . .
C26 C27 H27A 120.0 . .
C27 C28 C23 120.0 . .
C27 C28 H28A 120.0 . .
C23 C28 H28A 120.0 . .
C24A C23A C28A 120.0 . .
C24A C23A P2 118.2(14) . .
C28A C23A P2 121.2(14) . .
C23A C24A C25A 120.0 . .
C23A C24A H24B 120.0 . .
C25A C24A H24B 120.0 . .
C24A C25A C26A 120.0 . .
C24A C25A H25B 120.0 . .
C26A C25A H25B 120.0 . .
C27A C26A C25A 120.0 . .
C27A C26A H26B 120.0 . .
C25A C26A H26B 120.0 . .
C26A C27A C28A 120.0 . .
C26A C27A H27B 120.0 . .
C28A C27A H27B 120.0 . .
C27A C28A C23A 120.0 . .
C27A C28A H28B 120.0 . .
C23A C28A H28B 120.0 . .
C34 C29 C30 119.1(16) . .
C34 C29 P2 121.5(15) . .
C30 C29 P2 119.3(12) . .
C29 C30 C31 121.5(17) . .
C29 C30 H30A 119.2 . .
C31 C30 H30A 119.2 . .
C32 C31 C30 118.2(19) . .
C32 C31 H31A 120.9 . .
C30 C31 H31A 120.9 . .
C31 C32 C33 120.6(16) . .
C31 C32 H32A 119.7 . .
C33 C32 H32A 119.7 . .
C34 C33 C32 120.7(18) . .
C34 C33 H33A 119.7 . .
C32 C33 H33A 119.7 . .
C33 C34 C29 119.8(19) . .
C33 C34 H34A 120.1 . .
C29 C34 H34A 120.1 . .
C39 C35 C36 109.0(15) . .
C39 C35 P3 126.9(15) . .
C36 C35 P3 123.8(13) . .
C39 C35 Fe2 70.8(10) . .
C36 C35 Fe2 69.7(9) . .
P3 C35 Fe2 129.8(9) . .
C37 C36 C35 106.0(16) . .
C37 C36 Fe2 69.6(11) . .
C35 C36 Fe2 68.4(9) . .
C37 C36 H36A 127.0 . .
C35 C36 H36A 127.0 . .
Fe2 C36 H36A 126.6 . .
C36 C37 C38 111.3(18) . .
C36 C37 Fe2 70.4(10) . .
C38 C37 Fe2 70.2(12) . .
C36 C37 H37A 124.3 . .
C38 C37 H37A 124.3 . .
Fe2 C37 H37A 126.8 . .
C37 C38 C39 107.7(17) . .
C37 C38 Fe2 69.1(11) . .
C39 C38 Fe2 70.2(10) . .
C37 C38 H38A 126.2 . .
C39 C38 H38A 126.2 . .
Fe2 C38 H38A 126.0 . .
C38 C39 C35 105.9(18) . .
C38 C39 Fe2 68.6(11) . .
C35 C39 Fe2 67.6(10) . .
C38 C39 H39A 127.1 . .
C35 C39 H39A 127.1 . .
Fe2 C39 H39A 128.3 . .
C44 C40 C41 107.6(15) . .
C44 C40 P4 125.6(12) . .
C41 C40 P4 126.8(14) . .
C44 C40 Fe2 69.4(10) . .
C41 C40 Fe2 69.4(10) . .
P4 C40 Fe2 125.6(8) . .
C42 C41 C40 107.9(16) . .
C42 C41 Fe2 69.9(11) . .
C40 C41 Fe2 68.5(9) . .
C42 C41 H41A 126.1 . .
C40 C41 H41A 126.1 . .
Fe2 C41 H41A 127.1 . .
C41 C42 C43 108.1(15) . .
C41 C42 Fe2 69.9(10) . .
C43 C42 Fe2 69.4(10) . .
C41 C42 H42A 126.0 . .
C43 C42 H42A 126.0 . .
Fe2 C42 H42A 126.3 . .
C44 C43 C42 108.2(17) . .
C44 C43 Fe2 68.8(11) . .
C42 C43 Fe2 69.4(11) . .
C44 C43 H43A 125.9 . .
C42 C43 H43A 125.9 . .
Fe2 C43 H43A 127.5 . .
C40 C44 C43 108.3(14) . .
C40 C44 Fe2 69.8(9) . .
C43 C44 Fe2 70.2(10) . .
C40 C44 H44A 125.9 . .
C43 C44 H44A 125.9 . .
Fe2 C44 H44A 125.7 . .
C46 C45 C50 120.0 . .
C46 C45 P3 121.1(15) . .
C50 C45 P3 118.8(16) . .
C47 C46 C45 120.0 . .
C47 C46 H46A 120.0 . .
C45 C46 H46A 120.0 . .
C46 C47 C48 120.0 . .
C46 C47 H47A 120.0 . .
C48 C47 H47A 120.0 . .
C49 C48 C47 120.0 . .
C49 C48 H48A 120.0 . .
C47 C48 H48A 120.0 . .
C50 C49 C48 120.0 . .
C50 C49 H49A 120.0 . .
C48 C49 H49A 120.0 . .
C49 C50 C45 120.0 . .
C49 C50 H50A 120.0 . .
C45 C50 H50A 120.0 . .
C46A C45A C50A 120.0 . .
C46A C45A P3 124.6(17) . .
C50A C45A P3 115.4(17) . .
C47A C46A C45A 120.0 . .
C47A C46A H46B 120.0 . .
C45A C46A H46B 120.0 . .
C48A C47A C46A 120.0 . .
C48A C47A H47B 120.0 . .
C46A C47A H47B 120.0 . .
C47A C48A C49A 120.0 . .
C47A C48A H48B 120.0 . .
C49A C48A H48B 120.0 . .
C50A C49A C48A 120.0 . .
C50A C49A H49B 120.0 . .
C48A C49A H49B 120.0 . .
C49A C50A C45A 120.0 . .
C49A C50A H50B 120.0 . .
C45A C50A H50B 120.0 . .
C52 C51 C56 120.0 . .
C52 C51 P3 122.3(13) . .
C56 C51 P3 117.5(13) . .
C51 C52 C53 120.0 . .
C51 C52 H52A 120.0 . .
C53 C52 H52A 120.0 . .
C52 C53 C54 120.0 . .
C52 C53 H53A 120.0 . .
C54 C53 H53A 120.0 . .
C55 C54 C53 120.0 . .
C55 C54 H54A 120.0 . .
C53 C54 H54A 120.0 . .
C56 C55 C54 120.0 . .
C56 C55 H55A 120.0 . .
C54 C55 H55A 120.0 . .
C55 C56 C51 120.0 . .
C55 C56 H56A 120.0 . .
C51 C56 H56A 120.0 . .
C52A C51A C56A 120.0 . .
C52A C51A P3 122.5(15) . .
C56A C51A P3 117.5(15) . .
C53A C52A C51A 120.0 . .
C53A C52A H52B 120.0 . .
C51A C52A H52B 120.0 . .
C52A C53A C54A 120.0 . .
C52A C53A H53B 120.0 . .
C54A C53A H53B 120.0 . .
C55A C54A C53A 120.0 . .
C55A C54A H54B 120.0 . .
C53A C54A H54B 120.0 . .
C56A C55A C54A 120.0 . .
C56A C55A H55B 120.0 . .
C54A C55A H55B 120.0 . .
C55A C56A C51A 120.0 . .
C55A C56A H56B 120.0 . .
C51A C56A H56B 120.0 . .
C58 C57 C62 120.0 . .
C58 C57 P4 119.9(14) . .
C62 C57 P4 119.6(14) . .
C57 C58 C59 120.0 . .
C57 C58 H58A 120.0 . .
C59 C58 H58A 120.0 . .
C60 C59 C58 120.0 . .
C60 C59 H59A 120.0 . .
C58 C59 H59A 120.0 . .
C59 C60 C61 120.0 . .
C59 C60 H60A 120.0 . .
C61 C60 H60A 120.0 . .
C62 C61 C60 120.0 . .
C62 C61 H61A 120.0 . .
C60 C61 H61A 120.0 . .
C61 C62 C57 120.0 . .
C61 C62 H62A 120.0 . .
C57 C62 H62A 120.0 . .
C58A C57A C62A 120.0 . .
C58A C57A P4 117.3(15) . .
C62A C57A P4 122.4(15) . .
C57A C58A C59A 120.0 . .
C57A C58A H58B 120.0 . .
C59A C58A H58B 120.0 . .
C60A C59A C58A 120.0 . .
C60A C59A H59B 120.0 . .
C58A C59A H59B 120.0 . .
C61A C60A C59A 120.0 . .
C61A C60A H60B 120.0 . .
C59A C60A H60B 120.0 . .
C62A C61A C60A 120.0 . .
C62A C61A H61B 120.0 . .
C60A C61A H61B 120.0 . .
C61A C62A C57A 120.0 . .
C61A C62A H62B 120.0 . .
C57A C62A H62B 120.0 . .
C64 C63 C68 117.6(15) . .
C64 C63 P4 123.7(14) . .
C68 C63 P4 118.7(12) . .
C65 C64 C63 121.0(17) . .
C65 C64 H64A 119.5 . .
C63 C64 H64A 119.5 . .
C66 C65 C64 120.3(17) . .
C66 C65 H65A 119.9 . .
C64 C65 H65A 119.9 . .
C67 C66 C65 119.4(17) . .
C67 C66 H66A 120.3 . .
C65 C66 H66A 120.3 . .
C66 C67 C68 122.2(18) . .
C66 C67 H67A 118.9 . .
C68 C67 H67A 118.9 . .
C67 C68 C63 119.3(15) . .
C67 C68 H68A 120.3 . .
C63 C68 H68A 120.3 . .
C1S O1S C4S 110(2) . .
O1S C1S C2S 106(2) . .
C3S C2S C1S 106(2) . .
C4S C3S C2S 110(2) . .
C3S C4S O1S 105(2) . .
C5S O2S C8S 109(2) . .
O2S C5S C6S 105(2) . .
C7S C6S C5S 106(3) . .
C8S C7S C6S 107(3) . .
C7S C8S O2S 101(2) . .
C9S O3S C12S 110(2) . .
O3S C9S C10S 103(3) . .
C11S C10S C9S 104(3) . .
C12S C11S C10S 109(3) . .
C11S C12S O3S 103(2) . .
C13S O4S C16S 110(2) . .
O4S C13S C14S 104(3) . .
C15S C14S C13S 102(3) . .
C16S C15S C14S 106(3) . .
C15S C16S O4S 102(3) . .
C17S O5S C20S 109(2) . .
O5S C17S C18S 106(3) . .
C19S C18S C17S 105(3) . .
C20S C19S C18S 108(3) . .
C19S C20S O5S 104(2) . .
C21S O6S C24S 109(2) . .
O6S C21S C22S 106(3) . .
C23S C22S C21S 106(3) . .
C24S C23S C22S 107(3) . .
C23S C24S O6S 103(2) . .

loop_
_geom_bond_atom_site_label_1
_geom_bond_atom_site_label_2
_geom_bond_distance
_geom_bond_site_symmetry_2
Te1 Cu6 2.535(2) .
Te1 Cu1 2.580(2) .
Te1 Cu5 2.599(2) .
Te1 Cu2 2.669(2) .
Te1 Cu4 2.723(2) .
Te2 Cu5 2.541(2) 2_655
Te2 Cu3 2.570(2) .
Te2 Cu6 2.605(2) .
Te2 Cu4 2.666(2) 2_655
Te2 Cu2 2.736(2) .
Te3 Cu6 2.642(2) .
Te3 Cu3 2.648(2) 2_655
Te3 Cu3 2.660(2) .
Te3 Cu4 2.778(2) .
Te3 Te3 2.911(2) 2_655
Te4 Cu1 2.645(2) 2_655
Te4 Cu1 2.646(2) .
Te4 Cu5 2.648(2) 2_655
Te4 Cu2 2.757(2) .
Te4 Te4 2.913(2) 2_655
Cu1 P1 2.254(4) .
Cu1 Cu5 2.623(3) .
Cu1 Te4 2.645(2) 2_655
Cu1 Cu2 2.670(3) .
Cu2 P2 2.282(4) .
Cu2 Cu6 2.664(3) .
Cu2 Cu5 2.703(3) 2_655
Cu3 P3 2.265(5) .
Cu3 Cu6 2.635(3) .
Cu3 Te3 2.648(2) 2_655
Cu3 Cu4 2.666(3) 2_655
Cu4 P4 2.297(4) 2_655
Cu4 Te2 2.666(2) 2_655
Cu4 Cu3 2.666(3) 2_655
Cu4 Cu5 2.668(3) .
Cu4 Cu6 2.732(3) .
Cu5 Te2 2.541(2) 2_655
Cu5 Te4 2.648(2) 2_655
Cu5 Cu2 2.703(3) 2_655
Fe1 C2 2.028(17) .
Fe1 C9 2.034(19) .
Fe1 C1 2.038(17) .
Fe1 C8 2.045(18) .
Fe1 C7 2.045(16) .
Fe1 C5 2.046(18) .
Fe1 C10 2.051(18) .
Fe1 C3 2.054(17) .
Fe1 C6 2.074(17) .
Fe1 C4 2.077(18) .
Fe2 C44 2.026(17) .
Fe2 C35 2.030(17) .
Fe2 C40 2.031(17) .
Fe2 C37 2.04(2) .
Fe2 C41 2.045(18) .
Fe2 C42 2.045(16) .
Fe2 C43 2.04(2) .
Fe2 C36 2.048(16) .
Fe2 C38 2.051(19) .
Fe2 C39 2.07(2) .
P1 C1 1.802(17) .
P1 C11 1.830(16) .
P1 C17 1.842(18) .
P2 C6 1.789(18) .
P2 C29 1.831(17) .
P2 C23 1.85(2) .
P2 C23A 1.854(19) .
P3 C51A 1.74(2) .
P3 C35 1.818(18) .
P3 C45A 1.83(2) .
P3 C45 1.84(2) .
P3 C51 1.970(19) .
P4 C57A 1.807(19) .
P4 C40 1.816(17) .
P4 C63 1.822(17) .
P4 C57 1.857(17) .
P4 Cu4 2.297(4) 2_655
C1 C5 1.41(3) .
C1 C2 1.43(2) .
C2 C3 1.43(2) .
C2 H2A 0.9500 .
C3 C4 1.46(3) .
C3 H3A 0.9500 .
C4 C5 1.40(3) .
C4 H4A 0.9500 .
C5 H5A 0.9500 .
C6 C7 1.43(2) .
C6 C10 1.47(2) .
C7 C8 1.43(2) .
C7 H7A 0.9500 .
C8 C9 1.43(3) .
C8 H8A 0.9500 .
C9 C10 1.39(3) .
C9 H9A 0.9500 .
C10 H10A 0.9500 .
C11 C16 1.41(2) .
C11 C12 1.43(3) .
C12 C13 1.41(3) .
C12 H12A 0.9500 .
C13 C14 1.40(3) .
C13 H13A 0.9500 .
C14 C15 1.41(3) .
C14 H14A 0.9500 .
C15 C16 1.33(2) .
C15 H15A 0.9500 .
C16 H16A 0.9500 .
C17 C18 1.36(2) .
C17 C22 1.42(2) .
C18 C19 1.40(3) .
C18 H18A 0.9500 .
C19 C20 1.37(3) .
C19 H19A 0.9500 .
C20 C21 1.34(3) .
C20 H20A 0.9500 .
C21 C22 1.41(3) .
C21 H21A 0.9500 .
C22 H22A 0.9500 .
C23 C24 1.3900 .
C23 C28 1.3900 .
C24 C25 1.3900 .
C24 H24A 0.9500 .
C25 C26 1.3900 .
C25 H25A 0.9500 .
C26 C27 1.3900 .
C26 H26A 0.9500 .
C27 C28 1.3900 .
C27 H27A 0.9500 .
C28 H28A 0.9500 .
C23A C24A 1.3900 .
C23A C28A 1.3900 .
C24A C25A 1.3900 .
C24A H24B 0.9500 .
C25A C26A 1.3900 .
C25A H25B 0.9500 .
C26A C27A 1.3900 .
C26A H26B 0.9500 .
C27A C28A 1.3900 .
C27A H27B 0.9500 .
C28A H28B 0.9500 .
C29 C34 1.40(2) .
C29 C30 1.40(2) .
C30 C31 1.41(2) .
C30 H30A 0.9500 .
C31 C32 1.39(3) .
C31 H31A 0.9500 .
C32 C33 1.41(3) .
C32 H32A 0.9500 .
C33 C34 1.38(3) .
C33 H33A 0.9500 .
C34 H34A 0.9500 .
C35 C39 1.46(3) .
C35 C36 1.46(3) .
C36 C37 1.40(2) .
C36 H36A 0.9500 .
C37 C38 1.42(3) .
C37 H37A 0.9500 .
C38 C39 1.45(3) .
C38 H38A 0.9500 .
C39 H39A 0.9500 .
C40 C44 1.41(2) .
C40 C41 1.46(2) .
C41 C42 1.40(3) .
C41 H41A 0.9500 .
C42 C43 1.44(2) .
C42 H42A 0.9500 .
C43 C44 1.42(3) .
C43 H43A 0.9500 .
C44 H44A 0.9500 .
C45 C46 1.3900 .
C45 C50 1.3900 .
C46 C47 1.3900 .
C46 H46A 0.9500 .
C47 C48 1.3900 .
C47 H47A 0.9500 .
C48 C49 1.3900 .
C48 H48A 0.9500 .
C49 C50 1.3900 .
C49 H49A 0.9500 .
C50 H50A 0.9500 .
C45A C46A 1.3900 .
C45A C50A 1.3900 .
C46A C47A 1.3900 .
C46A H46B 0.9500 .
C47A C48A 1.3900 .
C47A H47B 0.9500 .
C48A C49A 1.3900 .
C48A H48B 0.9500 .
C49A C50A 1.3900 .
C49A H49B 0.9500 .
C50A H50B 0.9500 .
C51 C52 1.3900 .
C51 C56 1.3900 .
C52 C53 1.3900 .
C52 H52A 0.9500 .
C53 C54 1.3900 .
C53 H53A 0.9500 .
C54 C55 1.3900 .
C54 H54A 0.9500 .
C55 C56 1.3900 .
C55 H55A 0.9500 .
C56 H56A 0.9500 .
C51A C52A 1.3900 .
C51A C56A 1.3900 .
C52A C53A 1.3900 .
C52A H52B 0.9500 .
C53A C54A 1.3900 .
C53A H53B 0.9500 .
C54A C55A 1.3900 .
C54A H54B 0.9500 .
C55A C56A 1.3900 .
C55A H55B 0.9500 .
C56A H56B 0.9500 .
C57 C58 1.3900 .
C57 C62 1.3900 .
C58 C59 1.3900 .
C58 H58A 0.9500 .
C59 C60 1.3900 .
C59 H59A 0.9500 .
C60 C61 1.3900 .
C60 H60A 0.9500 .
C61 C62 1.3900 .
C61 H61A 0.9500 .
C62 H62A 0.9500 .
C57A C58A 1.3900 .
C57A C62A 1.3900 .
C58A C59A 1.3900 .
C58A H58B 0.9500 .
C59A C60A 1.3900 .
C59A H59B 0.9500 .
C60A C61A 1.3900 .
C60A H60B 0.9500 .
C61A C62A 1.3900 .
C61A H61B 0.9500 .
C62A H62B 0.9500 .
C63 C64 1.40(2) .
C63 C68 1.42(2) .
C64 C65 1.40(3) .
C64 H64A 0.9500 .
C65 C66 1.37(3) .
C65 H65A 0.9500 .
C66 C67 1.37(3) .
C66 H66A 0.9500 .
C67 C68 1.39(2) .
C67 H67A 0.9500 .
C68 H68A 0.9500 .
O1S C1S 1.41(3) .
O1S C4S 1.49(3) .
C1S C2S 1.48(3) .
C2S C3S 1.46(3) .
C3S C4S 1.42(3) .
O2S C5S 1.40(3) .
O2S C8S 1.53(3) .
C5S C6S 1.49(3) .
C6S C7S 1.45(3) .
C7S C8S 1.42(3) .
O3S C9S 1.41(3) .
O3S C12S 1.51(3) .
C9S C10S 1.50(4) .
C10S C11S 1.46(4) .
C11S C12S 1.42(3) .
O4S C13S 1.41(3) .
O4S C16S 1.52(3) .
C13S C14S 1.49(4) .
C14S C15S 1.46(4) .
C15S C16S 1.42(3) .
O5S C17S 1.41(3) .
O5S C20S 1.51(3) .
C17S C18S 1.49(4) .
C18S C19S 1.46(4) .
C19S C20S 1.42(3) .
O6S C21S 1.41(3) .
O6S C24S 1.51(3) .
C21S C22S 1.48(4) .
C22S C23S 1.46(4) .
C23S C24S 1.42(3) .
